data_2219609
loop_
_publ_author_name
'Wang, Mei-Ling'
'Zang, Hong-Jun'
'Cheng, Bo-Wen'

_publ_section_title
;
 4-Allyl-4-ethylmorpholinium chloride
;
_journal_coeditor_code HK2524
_journal_issue 10
_journal_name_full 'Acta Crystallographica Section E'
_journal_page_first o2013
_journal_paper_doi 10.1107/S1600536808030201
_journal_volume 64
_journal_year 2008
_chemical_formula_iupac 'C9 H18 N O +, Cl -'
_chemical_formula_moiety 'C9 H18 N O +, Cl -'
_chemical_formula_sum 'C9 H18 Cl N O'
_chemical_formula_weight 191.69
_chemical_name_systematic
;
4-Allyl-4-ethylmorpholinium chloride
;
_space_group_IT_number 14
_symmetry_cell_setting monoclinic
_symmetry_space_group_name_Hall '-P 2yn'
_symmetry_space_group_name_H-M 'P 1 21/n 1'
_atom_sites_solution_hydrogens geom
_atom_sites_solution_primary direct
_atom_sites_solution_secondary difmap
_audit_creation_method SHELXL-97
_cell_angle_alpha 90.00
_cell_angle_beta 91.03(3)
_cell_angle_gamma 90.00
_cell_formula_units_Z 4
_cell_length_a 8.5414(17)
_cell_length_b 9.0391(18)
_cell_length_c 13.124(3)
_cell_measurement_reflns_used 1775
_cell_measurement_temperature 133(2)
_cell_measurement_theta_max 27.842
_cell_measurement_theta_min 2.134
_cell_volume 1013.1(4)
_computing_cell_refinement 'CrystalClear (Rigaku/MSC, 2005)'
_computing_data_collection 'CrystalClear (Rigaku/MSC, 2005)'
_computing_data_reduction 'CrystalClear (Rigaku/MSC, 2005)'
_computing_molecular_graphics 'SHELXTL (Sheldrick, 2008)'
_computing_publication_material 'SHELXTL (Sheldrick, 2008)'
_computing_structure_refinement 'SHELXTL (Sheldrick, 2008)'
_computing_structure_solution 'SHELXTL (Sheldrick, 2008)'
_diffrn_ambient_temperature 133(2)
_diffrn_detector_area_resol_mean 27.571
_diffrn_measured_fraction_theta_full 0.996
_diffrn_measured_fraction_theta_max 0.996
_diffrn_measurement_device_type 'Rigaku Saturn'
_diffrn_measurement_method \w
_diffrn_radiation_monochromator confocal
_diffrn_radiation_source 'fine-focus sealed tube'
_diffrn_radiation_type MoK\a
_diffrn_radiation_wavelength 0.71073
_diffrn_reflns_av_R_equivalents 0.0278
_diffrn_reflns_av_sigmaI/netI 0.0258
_diffrn_reflns_limit_h_max 10
_diffrn_reflns_limit_h_min -10
_diffrn_reflns_limit_k_max 10
_diffrn_reflns_limit_k_min -10
_diffrn_reflns_limit_l_max 7
_diffrn_reflns_limit_l_min -15
_diffrn_reflns_number 5624
_diffrn_reflns_theta_full 25.01
_diffrn_reflns_theta_max 25.01
_diffrn_reflns_theta_min 2.74
_diffrn_standards_number 0
_exptl_absorpt_coefficient_mu 0.334
_exptl_absorpt_correction_T_max 0.987
_exptl_absorpt_correction_T_min 0.961
_exptl_absorpt_correction_type multi-scan
_exptl_absorpt_process_details '(Jacobson, 1998)'
_exptl_crystal_colour colorless
_exptl_crystal_density_diffrn 1.257
_exptl_crystal_density_method 'not measured'
_exptl_crystal_description prism
_exptl_crystal_F_000 416
_exptl_crystal_size_max 0.12
_exptl_crystal_size_mid 0.10
_exptl_crystal_size_min 0.04
_refine_diff_density_max 0.235
_refine_diff_density_min -0.206
_refine_ls_extinction_method none
_refine_ls_goodness_of_fit_ref 1.075
_refine_ls_hydrogen_treatment constr
_refine_ls_matrix_type full
_refine_ls_number_parameters 110
_refine_ls_number_reflns 1779
_refine_ls_number_restraints 0
_refine_ls_restrained_S_all 1.075
_refine_ls_R_factor_all 0.0324
_refine_ls_R_factor_gt 0.0291
_refine_ls_shift/su_max 0.000
_refine_ls_shift/su_mean 0.000
_refine_ls_structure_factor_coef Fsqd
_refine_ls_weighting_details 'calc w=1/[\s^2^(Fo^2^)+(0.0427P)^2^+0.2964P] where P=(Fo^2^+2Fc^2^)/3'
_refine_ls_weighting_scheme calc
_refine_ls_wR_factor_gt 0.0774
_refine_ls_wR_factor_ref 0.0794
_reflns_number_gt 1605
_reflns_number_total 1779
_reflns_threshold_expression I>2\s(I)
_cod_data_source_file hk2524.cif
_cod_data_source_block I
_cod_original_sg_symbol_H-M 'P 21/n'
_cod_database_code 2219609
_cod_database_fobs_code 2219609

loop_
_symmetry_equiv_pos_as_xyz
'x, y, z'
'-x+1/2, y+1/2, -z+1/2'
'-x, -y, -z'
'x-1/2, -y-1/2, z-1/2'

loop_
_atom_site_type_symbol
_atom_site_label
_atom_site_fract_x
_atom_site_fract_y
_atom_site_fract_z
_atom_site_U_iso_or_equiv
_atom_site_adp_type
_atom_site_calc_flag
_atom_site_refinement_flags
_atom_site_occupancy
Cl Cl1 0.25140(4) 0.17741(4) 0.39587(3) 0.01833(14) Uani d . 1
O O1 1.03933(11) 0.39901(11) 0.64961(8) 0.0178(2) Uani d . 1
N N1 0.76318(13) 0.27908(13) 0.54538(9) 0.0132(3) Uani d . 1
C C1 0.79277(17) 0.44310(15) 0.56086(11) 0.0152(3) Uani d . 1
H H1A 0.8448 0.4824 0.5016 0.018 Uiso calc R 1
H H1B 0.6932 0.4937 0.5668 0.018 Uiso calc R 1
C C2 0.89224(17) 0.47404(15) 0.65487(11) 0.0169(3) Uani d . 1
H H2A 0.9101 0.5797 0.6609 0.020 Uiso calc R 1
H H2B 0.8373 0.4415 0.7149 0.020 Uiso calc R 1
C C3 1.01221(17) 0.24347(15) 0.64773(11) 0.0177(3) Uani d . 1
H H3A 0.9565 0.2149 0.7084 0.021 Uiso calc R 1
H H3B 1.1119 0.1920 0.6484 0.021 Uiso calc R 1
C C4 0.91803(16) 0.19804(15) 0.55435(11) 0.0164(3) Uani d . 1
H H4A 0.8983 0.0924 0.5571 0.020 Uiso calc R 1
H H4B 0.9787 0.2177 0.4941 0.020 Uiso calc R 1
C C5 0.65242(16) 0.21894(15) 0.62513(11) 0.0140(3) Uani d . 1
H H5A 0.6438 0.1126 0.6169 0.017 Uiso calc R 1
H H5B 0.6970 0.2378 0.6924 0.017 Uiso calc R 1
C C6 0.49194(17) 0.28520(16) 0.61896(11) 0.0177(3) Uani d . 1
H H6 0.4292 0.2668 0.5617 0.021 Uiso calc R 1
C C7 0.43728(18) 0.36865(18) 0.69216(12) 0.0242(4) Uani d . 1
H H7A 0.4988 0.3880 0.7498 0.029 Uiso calc R 1
H H7B 0.3371 0.4084 0.6863 0.029 Uiso calc R 1
C C8 0.69654(17) 0.25945(16) 0.43820(11) 0.0177(3) Uani d . 1
H H8A 0.5981 0.3127 0.4328 0.021 Uiso calc R 1
H H8B 0.7680 0.3041 0.3905 0.021 Uiso calc R 1
C C9 0.66857(19) 0.10082(16) 0.40710(11) 0.0220(4) Uani d . 1
H H9A 0.7662 0.0481 0.4085 0.033 Uiso calc R 1
H H9B 0.6241 0.0980 0.3394 0.033 Uiso calc R 1
H H9C 0.5976 0.0554 0.4536 0.033 Uiso calc R 1

loop_
_atom_site_aniso_label
_atom_site_aniso_U_11
_atom_site_aniso_U_22
_atom_site_aniso_U_33
_atom_site_aniso_U_12
_atom_site_aniso_U_13
_atom_site_aniso_U_23
Cl1 0.0215(2) 0.0166(2) 0.0169(2) 0.00409(13) -0.00052(15) -0.00080(13)
O1 0.0150(6) 0.0159(5) 0.0223(6) -0.0008(4) -0.0006(4) -0.0002(4)
N1 0.0141(6) 0.0130(6) 0.0126(6) 0.0005(5) 0.0015(5) 0.0012(5)
C1 0.0168(7) 0.0107(7) 0.0182(7) 0.0006(5) 0.0024(6) 0.0021(6)
C2 0.0179(8) 0.0136(7) 0.0192(7) 0.0007(6) 0.0020(6) -0.0005(6)
C3 0.0156(7) 0.0141(7) 0.0234(8) 0.0024(5) -0.0008(6) 0.0013(6)
C4 0.0137(8) 0.0151(7) 0.0204(8) 0.0034(5) 0.0028(6) -0.0006(6)
C5 0.0154(7) 0.0138(6) 0.0130(7) -0.0020(5) 0.0021(6) 0.0009(6)
C6 0.0138(7) 0.0213(7) 0.0179(8) -0.0033(6) -0.0012(6) 0.0027(6)
C7 0.0171(8) 0.0290(8) 0.0263(9) 0.0036(6) 0.0008(7) -0.0017(7)
C8 0.0199(8) 0.0213(8) 0.0118(7) 0.0011(6) -0.0003(6) 0.0013(6)
C9 0.0256(9) 0.0241(8) 0.0161(8) -0.0025(6) -0.0018(6) -0.0025(6)

loop_
_atom_type_symbol
_atom_type_description
_atom_type_scat_dispersion_real
_atom_type_scat_dispersion_imag
_atom_type_scat_source
C C 0.0033 0.0016 'International Tables Vol C Tables 4.2.6.8 and 6.1.1.4'
H H 0.0000 0.0000 'International Tables Vol C Tables 4.2.6.8 and 6.1.1.4'
N N 0.0061 0.0033 'International Tables Vol C Tables 4.2.6.8 and 6.1.1.4'
O O 0.0106 0.0060 'International Tables Vol C Tables 4.2.6.8 and 6.1.1.4'
Cl Cl 0.1484 0.1585 'International Tables Vol C Tables 4.2.6.8 and 6.1.1.4'

loop_
_geom_angle_atom_site_label_1
_geom_angle_atom_site_label_2
_geom_angle_atom_site_label_3
_geom_angle
C3 O1 C2 109.02(10)
C1 N1 C5 111.15(11)
C1 N1 C8 107.28(10)
C4 N1 C1 108.61(10)
C4 N1 C5 109.04(11)
C4 N1 C8 109.13(11)
C8 N1 C5 111.57(11)
N1 C1 H1A 109.1
N1 C1 H1B 109.1
H1A C1 H1B 107.9
C2 C1 N1 112.33(11)
C2 C1 H1A 109.1
C2 C1 H1B 109.1
O1 C2 C1 110.74(12)
O1 C2 H2A 109.5
O1 C2 H2B 109.5
C1 C2 H2A 109.5
C1 C2 H2B 109.5
H2A C2 H2B 108.1
O1 C3 C4 111.49(11)
O1 C3 H3A 109.3
O1 C3 H3B 109.3
C4 C3 H3A 109.3
C4 C3 H3B 109.3
H3A C3 H3B 108.0
N1 C4 H4A 109.1
N1 C4 H4B 109.1
C3 C4 N1 112.52(11)
C3 C4 H4A 109.1
C3 C4 H4B 109.1
H4A C4 H4B 107.8
N1 C5 H5A 108.9
N1 C5 H5B 108.9
C6 C5 N1 113.54(11)
C6 C5 H5A 108.9
C6 C5 H5B 108.9
H5A C5 H5B 107.7
C7 C6 C5 121.82(14)
C7 C6 H6 119.1
C5 C6 H6 119.1
C6 C7 H7A 120.0
C6 C7 H7B 120.0
H7A C7 H7B 120.0
N1 C8 H8A 108.6
N1 C8 H8B 108.6
C9 C8 N1 114.62(11)
C9 C8 H8A 108.6
C9 C8 H8B 108.6
H8A C8 H8B 107.6
C8 C9 H9A 109.5
C8 C9 H9B 109.5
H9A C9 H9B 109.5
C8 C9 H9C 109.5
H9A C9 H9C 109.5
H9B C9 H9C 109.5

loop_
_geom_bond_atom_site_label_1
_geom_bond_atom_site_label_2
_geom_bond_distance
O1 C2 1.4305(17)
O1 C3 1.4250(17)
N1 C1 1.5170(17)
N1 C4 1.5146(17)
N1 C5 1.5237(18)
N1 C8 1.5183(18)
C1 C2 1.511(2)
C1 H1A 0.9700
C1 H1B 0.9700
C2 H2A 0.9700
C2 H2B 0.9700
C3 C4 1.511(2)
C3 H3A 0.9700
C3 H3B 0.9700
C4 H4A 0.9700
C4 H4B 0.9700
C5 H5A 0.9700
C5 H5B 0.9700
C6 C5 1.497(2)
C6 C7 1.314(2)
C6 H6 0.9300
C7 H7A 0.9300
C7 H7B 0.9300
C8 C9 1.509(2)
C8 H8A 0.9700
C8 H8B 0.9700
C9 H9A 0.9600
C9 H9B 0.9600
C9 H9C 0.9600

loop_
_geom_hbond_atom_site_label_D
_geom_hbond_atom_site_label_H
_geom_hbond_atom_site_label_A
_geom_hbond_site_symmetry_A
_geom_hbond_distance_DH
_geom_hbond_distance_HA
_geom_hbond_distance_DA
_geom_hbond_angle_DHA
C1 H1A O1 3_766 0.97 2.48 3.4446(19) 174.9
C2 H2A Cl1 3_666 0.97 2.69 3.4417(15) 134.6
C2 H2B Cl1 4_666 0.97 2.72 3.6690(17) 166.2
C4 H4A Cl1 3_656 0.97 2.83 3.7513(16) 159.5
C4 H4B Cl1 1_655 0.97 2.71 3.5612(18) 147.2
C5 H5A Cl1 3_656 0.97 2.78 3.6871(16) 156.7
C5 H5B Cl1 4_666 0.97 2.81 3.7562(16) 165.6
C6 H6 Cl1 . 0.93 2.75 3.6777(18) 173.2
C7 H7A Cl1 4_666 0.93 2.92 3.776(2) 153.6
C7 H7B O1 1_455 0.93 2.58 3.4456(19) 154.8
C9 H9B O1 4_565 0.96 2.58 3.5359(19) 172.7

loop_
_geom_torsion_atom_site_label_1
_geom_torsion_atom_site_label_2
_geom_torsion_atom_site_label_3
_geom_torsion_atom_site_label_4
_geom_torsion
N1 C1 C2 O1 57.87(15)
C3 O1 C2 C1 -63.03(14)
C2 O1 C3 C4 62.46(15)
C4 N1 C1 C2 -49.24(15)
C5 N1 C1 C2 70.72(14)
C8 N1 C1 C2 -167.07(12)
C1 N1 C4 C3 48.38(15)
C5 N1 C4 C3 -72.88(14)
C8 N1 C4 C3 165.03(11)
C1 N1 C5 C6 63.78(14)
C4 N1 C5 C6 -176.51(11)
C8 N1 C5 C6 -55.91(15)
C1 N1 C8 C9 176.57(12)
C4 N1 C8 C9 59.07(15)
C5 N1 C8 C9 -61.48(15)
O1 C3 C4 N1 -56.48(16)
C7 C6 C5 N1 -114.26(16)

loop_
_cod_related_entry_id
_cod_related_entry_database
_cod_related_entry_code
1 ChemSpider 30655620
